data_2229686
loop_
_publ_author_name
'Salam, Md. Abdus'
'Affan, Md. Abu'
'Ahmad, Fasihuddin B.'
'Ng, Seik Weng'
'Tiekink, Edward R. T.'

_publ_section_title
;
 1-Cyclohexyl-3-{(<i>E</i>)-[1-(pyridin-2-yl)ethylidene]amino}thiourea
;
_journal_coeditor_code HG5008
_journal_issue 4
_journal_name_full 'Acta Crystallographica Section E'
_journal_page_first o955
_journal_paper_doi 10.1107/S1600536811009317
_journal_volume 67
_journal_year 2011
_chemical_formula_iupac 'C14 H20 N4 S'
_chemical_formula_moiety 'C14 H20 N4 S'
_chemical_formula_sum 'C14 H20 N4 S'
_chemical_formula_weight 276.40
_chemical_name_systematic
;
1-Cyclohexyl-3-{(<i>E</i>)-[1-(pyridin-2-yl)ethylidene]amino}thiourea
;
_space_group_IT_number 2
_symmetry_cell_setting triclinic
_symmetry_space_group_name_Hall '-P 1'
_symmetry_space_group_name_H-M 'P -1'
_atom_sites_solution_hydrogens geom
_atom_sites_solution_primary direct
_atom_sites_solution_secondary difmap
_audit_creation_method SHELXL-97
_cell_angle_alpha 94.718(8)
_cell_angle_beta 90.427(9)
_cell_angle_gamma 90.979(8)
_cell_formula_units_Z 2
_cell_length_a 5.8824(6)
_cell_length_b 10.2410(9)
_cell_length_c 12.3902(14)
_cell_measurement_reflns_used 2234
_cell_measurement_temperature 295(2)
_cell_measurement_theta_max 29.3
_cell_measurement_theta_min 2.5
_cell_volume 743.74(13)
_computing_cell_refinement 'CrysAlis PRO (Agilent Technologies, 2010)'
_computing_data_collection 'CrysAlis PRO (Agilent Technologies, 2010)'
_computing_data_reduction 'CrysAlis PRO (Agilent Technologies, 2010)'
_computing_molecular_graphics 'ORTEP-3 (Farrugia, 1997) and DIAMOND (Brandenburg, 2006)'
_computing_publication_material 'publCIF (Westrip, 2010)'
_computing_structure_refinement 'SHELXL97 (Sheldrick, 2008)'
_computing_structure_solution 'SHELXS97 (Sheldrick, 2008)'
_diffrn_ambient_temperature 295(2)
_diffrn_detector_area_resol_mean 10.4041
_diffrn_measured_fraction_theta_full 0.962
_diffrn_measured_fraction_theta_max 0.962
_diffrn_measurement_device_type
;
Agilent Supernova Dual diffractometer with an Atlas detector
;
_diffrn_measurement_method \w
_diffrn_radiation_monochromator Mirror
_diffrn_radiation_source 'SuperNova (Mo) X-ray Source'
_diffrn_radiation_type MoK\a
_diffrn_radiation_wavelength 0.71073
_diffrn_reflns_av_R_equivalents 0.0267
_diffrn_reflns_av_sigmaI/netI 0.0456
_diffrn_reflns_limit_h_max 5
_diffrn_reflns_limit_h_min -7
_diffrn_reflns_limit_k_max 11
_diffrn_reflns_limit_k_min -12
_diffrn_reflns_limit_l_max 15
_diffrn_reflns_limit_l_min -16
_diffrn_reflns_number 5817
_diffrn_reflns_theta_full 27.49
_diffrn_reflns_theta_max 27.49
_diffrn_reflns_theta_min 2.48
_diffrn_standards_decay_% 0
_diffrn_standards_interval_count 0
_diffrn_standards_interval_time 0
_diffrn_standards_number 0
_exptl_absorpt_coefficient_mu 0.211
_exptl_absorpt_correction_T_max 1.000
_exptl_absorpt_correction_T_min 0.842
_exptl_absorpt_correction_type multi-scan
_exptl_absorpt_process_details '(CrysAlis PRO; Agilent Technologies, 2010)'
_exptl_crystal_colour colourless
_exptl_crystal_density_diffrn 1.234
_exptl_crystal_density_method 'not measured'
_exptl_crystal_description block
_exptl_crystal_F_000 296
_exptl_crystal_size_max 0.25
_exptl_crystal_size_mid 0.20
_exptl_crystal_size_min 0.15
_refine_diff_density_max 0.215
_refine_diff_density_min -0.203
_refine_ls_extinction_method none
_refine_ls_goodness_of_fit_ref 1.036
_refine_ls_hydrogen_treatment mixed
_refine_ls_matrix_type full
_refine_ls_number_parameters 181
_refine_ls_number_reflns 3292
_refine_ls_number_restraints 2
_refine_ls_restrained_S_all 1.036
_refine_ls_R_factor_all 0.0775
_refine_ls_R_factor_gt 0.0529
_refine_ls_shift/su_max 0.000
_refine_ls_shift/su_mean 0.000
_refine_ls_structure_factor_coef Fsqd
_refine_ls_weighting_details 'calc w=1/[\s^2^(Fo^2^)+(0.0595P)^2^+0.2389P] where P=(Fo^2^+2Fc^2^)/3'
_refine_ls_weighting_scheme calc
_refine_ls_wR_factor_gt 0.1297
_refine_ls_wR_factor_ref 0.1512
_reflns_number_gt 2355
_reflns_number_total 3292
_reflns_threshold_expression I>2\s(I)
_cod_data_source_file hg5008.cif
_cod_data_source_block I
_cod_database_code 2229686
_cod_database_fobs_code 2229686

loop_
_symmetry_equiv_pos_as_xyz
'x, y, z'
'-x, -y, -z'

loop_
_atom_site_type_symbol
_atom_site_label
_atom_site_fract_x
_atom_site_fract_y
_atom_site_fract_z
_atom_site_U_iso_or_equiv
_atom_site_adp_type
_atom_site_calc_flag
_atom_site_refinement_flags
_atom_site_occupancy
_atom_site_disorder_assembly
_atom_site_disorder_group
S S1 0.98373(10) 0.38035(6) 0.62998(5) 0.0566(2) Uani d . 1 . .
N N1 0.6028(3) 0.4301(2) 0.73985(16) 0.0516(5) Uani d D 1 . .
N N2 0.6780(3) 0.56047(19) 0.60354(16) 0.0473(5) Uani d D 1 . .
N N3 0.4954(3) 0.63316(18) 0.63973(15) 0.0443(4) Uani d . 1 . .
N N4 0.2260(4) 0.9312(2) 0.61127(19) 0.0655(6) Uani d . 1 . .
C C1 0.6423(4) 0.3310(2) 0.81548(18) 0.0509(6) Uani d . 1 . .
H H1A 0.7317 0.2612 0.7785 0.061 Uiso calc R 1 . .
C C2 0.7750(5) 0.3871(3) 0.9131(2) 0.0774(9) Uani d . 1 . .
H H2A 0.6945 0.4610 0.9476 0.093 Uiso calc R 1 . .
H H2B 0.9219 0.4189 0.8903 0.093 Uiso calc R 1 . .
C C3 0.8102(6) 0.2857(4) 0.9947(3) 0.1056(13) Uani d . 1 . .
H H3A 0.9038 0.2159 0.9627 0.127 Uiso calc R 1 . .
H H3B 0.8898 0.3264 1.0579 0.127 Uiso calc R 1 . .
C C4 0.5863(6) 0.2288(4) 1.0287(2) 0.0850(10) Uani d . 1 . .
H H4A 0.6135 0.1614 1.0776 0.102 Uiso calc R 1 . .
H H4B 0.4981 0.2969 1.0668 0.102 Uiso calc R 1 . .
C C5 0.4558(5) 0.1713(3) 0.9314(3) 0.0797(9) Uani d . 1 . .
H H5A 0.3094 0.1388 0.9542 0.096 Uiso calc R 1 . .
H H5B 0.5380 0.0976 0.8977 0.096 Uiso calc R 1 . .
C C6 0.4189(5) 0.2718(3) 0.8486(2) 0.0746(8) Uani d . 1 . .
H H6A 0.3421 0.2296 0.7851 0.090 Uiso calc R 1 . .
H H6B 0.3222 0.3407 0.8796 0.090 Uiso calc R 1 . .
C C7 0.7428(4) 0.4599(2) 0.66113(17) 0.0436(5) Uani d . 1 . .
C C8 0.4457(4) 0.7360(2) 0.59286(18) 0.0433(5) Uani d . 1 . .
C C9 0.5690(4) 0.7871(2) 0.4999(2) 0.0575(6) Uani d . 1 . .
H H9A 0.5857 0.7177 0.4437 0.086 Uiso calc R 1 . .
H H9B 0.7165 0.8197 0.5238 0.086 Uiso calc R 1 . .
H H9C 0.4842 0.8567 0.4725 0.086 Uiso calc R 1 . .
C C10 0.2493(4) 0.8097(2) 0.64002(17) 0.0438(5) Uani d . 1 . .
C C11 0.1000(4) 0.7543(2) 0.70977(19) 0.0516(6) Uani d . 1 . .
H H11 0.1192 0.6689 0.7279 0.062 Uiso calc R 1 . .
C C12 -0.0774(4) 0.8277(3) 0.7519(2) 0.0627(7) Uani d . 1 . .
H H12 -0.1794 0.7929 0.7993 0.075 Uiso calc R 1 . .
C C13 -0.1011(5) 0.9530(3) 0.7227(2) 0.0702(8) Uani d . 1 . .
H H13 -0.2191 1.0048 0.7500 0.084 Uiso calc R 1 . .
C C14 0.0518(5) 1.0001(3) 0.6527(3) 0.0768(9) Uani d . 1 . .
H H14 0.0339 1.0850 0.6327 0.092 Uiso calc R 1 . .
H H1 0.478(3) 0.474(2) 0.743(2) 0.065(8) Uiso d D 1 . .
H H2 0.768(4) 0.579(3) 0.5503(14) 0.065(8) Uiso d D 1 . .

loop_
_atom_site_aniso_label
_atom_site_aniso_U_11
_atom_site_aniso_U_22
_atom_site_aniso_U_33
_atom_site_aniso_U_12
_atom_site_aniso_U_13
_atom_site_aniso_U_23
S1 0.0544(4) 0.0507(4) 0.0685(4) 0.0198(3) 0.0197(3) 0.0228(3)
N1 0.0532(11) 0.0492(12) 0.0560(11) 0.0178(9) 0.0174(9) 0.0209(9)
N2 0.0480(10) 0.0408(11) 0.0557(11) 0.0121(8) 0.0150(9) 0.0165(9)
N3 0.0448(9) 0.0368(10) 0.0527(11) 0.0086(7) 0.0091(8) 0.0101(8)
N4 0.0693(13) 0.0387(12) 0.0918(16) 0.0159(10) 0.0248(12) 0.0197(11)
C1 0.0587(13) 0.0454(13) 0.0517(13) 0.0179(10) 0.0168(11) 0.0172(11)
C2 0.0801(19) 0.084(2) 0.0717(18) -0.0111(16) 0.0005(15) 0.0302(16)
C3 0.101(3) 0.137(3) 0.087(2) -0.018(2) -0.0175(19) 0.062(2)
C4 0.103(2) 0.090(2) 0.0679(19) 0.0107(19) 0.0187(17) 0.0400(17)
C5 0.088(2) 0.067(2) 0.089(2) -0.0019(16) 0.0221(17) 0.0356(17)
C6 0.0723(18) 0.078(2) 0.0778(19) -0.0094(15) 0.0030(15) 0.0351(16)
C7 0.0480(12) 0.0358(12) 0.0479(12) 0.0066(9) 0.0061(10) 0.0085(9)
C8 0.0479(12) 0.0338(11) 0.0495(12) 0.0041(9) 0.0055(9) 0.0101(9)
C9 0.0650(15) 0.0477(14) 0.0633(15) 0.0124(11) 0.0193(12) 0.0206(12)
C10 0.0480(11) 0.0365(12) 0.0479(12) 0.0061(9) 0.0031(10) 0.0080(10)
C11 0.0543(13) 0.0455(14) 0.0568(14) 0.0105(10) 0.0090(11) 0.0120(11)
C12 0.0603(15) 0.0694(19) 0.0594(15) 0.0102(13) 0.0161(12) 0.0079(13)
C13 0.0689(17) 0.0608(18) 0.0806(19) 0.0243(14) 0.0174(15) -0.0027(15)
C14 0.0823(19) 0.0418(15) 0.109(2) 0.0219(13) 0.0256(18) 0.0138(15)

loop_
_atom_type_symbol
_atom_type_description
_atom_type_scat_dispersion_real
_atom_type_scat_dispersion_imag
_atom_type_scat_source
C C 0.0033 0.0016 'International Tables Vol C Tables 4.2.6.8 and 6.1.1.4'
H H 0.0000 0.0000 'International Tables Vol C Tables 4.2.6.8 and 6.1.1.4'
N N 0.0061 0.0033 'International Tables Vol C Tables 4.2.6.8 and 6.1.1.4'
S S 0.1246 0.1234 'International Tables Vol C Tables 4.2.6.8 and 6.1.1.4'

loop_
_geom_angle_atom_site_label_1
_geom_angle_atom_site_label_2
_geom_angle_atom_site_label_3
_geom_angle_site_symmetry_1
_geom_angle_site_symmetry_3
_geom_angle
_geom_angle_publ_flag
C7 N1 C1 . . 125.56(19) ?
C7 N1 H1 . . 114.1(18) ?
C1 N1 H1 . . 120.3(18) ?
C7 N2 N3 . . 118.18(18) ?
C7 N2 H2 . . 115.9(18) ?
N3 N2 H2 . . 125.6(18) ?
C8 N3 N2 . . 119.02(18) ?
C10 N4 C14 . . 117.7(2) ?
N1 C1 C2 . . 111.2(2) ?
N1 C1 C6 . . 110.3(2) ?
C2 C1 C6 . . 110.8(2) ?
N1 C1 H1A . . 108.1 ?
C2 C1 H1A . . 108.1 ?
C6 C1 H1A . . 108.1 ?
C1 C2 C3 . . 111.7(3) ?
C1 C2 H2A . . 109.3 ?
C3 C2 H2A . . 109.3 ?
C1 C2 H2B . . 109.3 ?
C3 C2 H2B . . 109.3 ?
H2A C2 H2B . . 107.9 ?
C4 C3 C2 . . 111.2(3) ?
C4 C3 H3A . . 109.4 ?
C2 C3 H3A . . 109.4 ?
C4 C3 H3B . . 109.4 ?
C2 C3 H3B . . 109.4 ?
H3A C3 H3B . . 108.0 ?
C5 C4 C3 . . 110.2(3) ?
C5 C4 H4A . . 109.6 ?
C3 C4 H4A . . 109.6 ?
C5 C4 H4B . . 109.6 ?
C3 C4 H4B . . 109.6 ?
H4A C4 H4B . . 108.1 ?
C4 C5 C6 . . 111.9(3) ?
C4 C5 H5A . . 109.2 ?
C6 C5 H5A . . 109.2 ?
C4 C5 H5B . . 109.2 ?
C6 C5 H5B . . 109.2 ?
H5A C5 H5B . . 107.9 ?
C1 C6 C5 . . 111.2(2) ?
C1 C6 H6A . . 109.4 ?
C5 C6 H6A . . 109.4 ?
C1 C6 H6B . . 109.4 ?
C5 C6 H6B . . 109.4 ?
H6A C6 H6B . . 108.0 ?
N1 C7 N2 . . 115.73(19) ?
N1 C7 S1 . . 124.18(17) ?
N2 C7 S1 . . 120.08(16) ?
N3 C8 C10 . . 114.81(19) ?
N3 C8 C9 . . 126.0(2) ?
C10 C8 C9 . . 119.19(19) ?
C8 C9 H9A . . 109.5 ?
C8 C9 H9B . . 109.5 ?
H9A C9 H9B . . 109.5 ?
C8 C9 H9C . . 109.5 ?
H9A C9 H9C . . 109.5 ?
H9B C9 H9C . . 109.5 ?
N4 C10 C11 . . 122.2(2) ?
N4 C10 C8 . . 116.23(19) ?
C11 C10 C8 . . 121.5(2) ?
C12 C11 C10 . . 119.0(2) ?
C12 C11 H11 . . 120.5 ?
C10 C11 H11 . . 120.5 ?
C13 C12 C11 . . 118.8(2) ?
C13 C12 H12 . . 120.6 ?
C11 C12 H12 . . 120.6 ?
C12 C13 C14 . . 118.7(3) ?
C12 C13 H13 . . 120.7 ?
C14 C13 H13 . . 120.7 ?
N4 C14 C13 . . 123.6(3) ?
N4 C14 H14 . . 118.2 ?
C13 C14 H14 . . 118.2 ?

loop_
_geom_bond_atom_site_label_1
_geom_bond_atom_site_label_2
_geom_bond_site_symmetry_2
_geom_bond_distance
_geom_bond_publ_flag
S1 C7 . 1.678(2) ?
N1 C7 . 1.332(3) ?
N1 C1 . 1.457(3) ?
N1 H1 . 0.870(10) ?
N2 C7 . 1.359(3) ?
N2 N3 . 1.374(2) ?
N2 H2 . 0.878(10) ?
N3 C8 . 1.281(3) ?
N4 C10 . 1.331(3) ?
N4 C14 . 1.336(3) ?
C1 C2 . 1.503(4) ?
C1 C6 . 1.512(3) ?
C1 H1A . 0.9800 ?
C2 C3 . 1.523(4) ?
C2 H2A . 0.9700 ?
C2 H2B . 0.9700 ?
C3 C4 . 1.508(5) ?
C3 H3A . 0.9700 ?
C3 H3B . 0.9700 ?
C4 C5 . 1.498(5) ?
C4 H4A . 0.9700 ?
C4 H4B . 0.9700 ?
C5 C6 . 1.529(4) ?
C5 H5A . 0.9700 ?
C5 H5B . 0.9700 ?
C6 H6A . 0.9700 ?
C6 H6B . 0.9700 ?
C8 C10 . 1.488(3) ?
C8 C9 . 1.491(3) ?
C9 H9A . 0.9600 ?
C9 H9B . 0.9600 ?
C9 H9C . 0.9600 ?
C10 C11 . 1.384(3) ?
C11 C12 . 1.377(3) ?
C11 H11 . 0.9300 ?
C12 C13 . 1.370(4) ?
C12 H12 . 0.9300 ?
C13 C14 . 1.364(4) ?
C13 H13 . 0.9300 ?
C14 H14 . 0.9300 ?

loop_
_geom_hbond_atom_site_label_D
_geom_hbond_atom_site_label_H
_geom_hbond_atom_site_label_A
_geom_hbond_site_symmetry_A
_geom_hbond_distance_DH
_geom_hbond_distance_HA
_geom_hbond_distance_DA
_geom_hbond_angle_DHA
N1 H1 N3 . 0.867(19) 2.16(2) 2.592(3) 110.8(17)
C9 H9C N4 . 0.96 2.39 2.822(3) 107
N2 H2 S1 2_766 0.88(2) 2.73(2) 3.610(2) 174(2)
C9 H9B Cg1 1_655 0.96 2.89 3.776(3) 155

loop_
_geom_torsion_atom_site_label_1
_geom_torsion_atom_site_label_2
_geom_torsion_atom_site_label_3
_geom_torsion_atom_site_label_4
_geom_torsion_site_symmetry_1
_geom_torsion_site_symmetry_2
_geom_torsion_site_symmetry_3
_geom_torsion_site_symmetry_4
_geom_torsion
_geom_torsion_publ_flag
C7 N2 N3 C8 . . . . 173.2(2) ?
C7 N1 C1 C2 . . . . 87.7(3) ?
C7 N1 C1 C6 . . . . -149.0(2) ?
N1 C1 C2 C3 . . . . 178.0(3) ?
C6 C1 C2 C3 . . . . 54.9(3) ?
C1 C2 C3 C4 . . . . -56.3(4) ?
C2 C3 C4 C5 . . . . 56.3(4) ?
C3 C4 C5 C6 . . . . -56.3(4) ?
N1 C1 C6 C5 . . . . -177.8(2) ?
C2 C1 C6 C5 . . . . -54.2(3) ?
C4 C5 C6 C1 . . . . 55.7(4) ?
C1 N1 C7 N2 . . . . -176.6(2) ?
C1 N1 C7 S1 . . . . 4.3(3) ?
N3 N2 C7 N1 . . . . 8.8(3) ?
N3 N2 C7 S1 . . . . -172.17(15) ?
N2 N3 C8 C10 . . . . -178.40(18) ?
N2 N3 C8 C9 . . . . 0.0(3) ?
C14 N4 C10 C11 . . . . 0.3(4) ?
C14 N4 C10 C8 . . . . -179.7(2) ?
N3 C8 C10 N4 . . . . 164.7(2) ?
C9 C8 C10 N4 . . . . -13.9(3) ?
N3 C8 C10 C11 . . . . -15.3(3) ?
C9 C8 C10 C11 . . . . 166.1(2) ?
N4 C10 C11 C12 . . . . -0.7(4) ?
C8 C10 C11 C12 . . . . 179.3(2) ?
C10 C11 C12 C13 . . . . 0.4(4) ?
C11 C12 C13 C14 . . . . 0.2(4) ?
C10 N4 C14 C13 . . . . 0.3(5) ?
C12 C13 C14 N4 . . . . -0.6(5) ?

loop_
_cod_related_entry_id
_cod_related_entry_database
_cod_related_entry_code
1 ChemSpider 4521786
